data_1551672
loop_
_publ_author_name
'ISHIDA, Hideaki'
'HANDA, Makoto'
'MIKURIYA, Masahiro'

_publ_section_title
;
 Synthesis and Crystal Structure of Aqua Adduct of Dinuclear
 Ruthenium(II,III) 3,4,5-Tri(ethoxy-d5)benzoate Tetrafluoroborate
;
_journal_issue 0
_journal_name_full 'X-ray Structure Analysis Online'
_journal_page_first 9
_journal_paper_doi 10.2116/xraystruct.30.9
_journal_volume 30
_journal_year 2014
_chemical_formula_sum 'C56 H20 B D60 F4 O23 Ru2'
_chemical_formula_weight 1470.51
_space_group_IT_number 15
_space_group_name_Hall '-C 2yc'
_space_group_name_H-M_alt 'C 1 2/c 1'
_symmetry_cell_setting monoclinic
_symmetry_space_group_name_Hall '-C 2yc'
_symmetry_space_group_name_H-M 'C 1 2/c 1'
_atom_sites_solution_hydrogens geom
_atom_sites_solution_primary direct
_atom_sites_solution_secondary difmap
_audit_creation_method SHELXL-97
_cell_angle_alpha 90.00
_cell_angle_beta 100.789(3)
_cell_angle_gamma 90.00
_cell_formula_units_Z 4
_cell_length_a 27.243(4)
_cell_length_b 10.4850(15)
_cell_length_c 23.115(3)
_cell_measurement_temperature 90(2)
_cell_volume 6485.9(16)
_computing_cell_refinement 'Bruker SMART'
_computing_data_collection 'Bruker SMART'
_computing_data_reduction 'Bruker SAINT'
_computing_molecular_graphics 'Bruker SHELXL'
_computing_publication_material 'Bruker SHELXL'
_computing_structure_refinement 'SHELXL-97 (Sheldrick, 1997)'
_computing_structure_solution 'SHELXS-97 (Sheldrick, 1990)'
_diffrn_ambient_temperature 90(2)
_diffrn_measured_fraction_theta_full 0.994
_diffrn_measured_fraction_theta_max 0.994
_diffrn_measurement_device_type 'CCD area detector'
_diffrn_measurement_method 'psi and omega scans'
_diffrn_radiation_monochromator graphite
_diffrn_radiation_source 'fine-focus sealed tube'
_diffrn_radiation_type MoK\a
_diffrn_radiation_wavelength 0.71073
_diffrn_reflns_av_R_equivalents 0.0642
_diffrn_reflns_av_sigmaI/netI 0.1301
_diffrn_reflns_limit_h_max 33
_diffrn_reflns_limit_h_min -23
_diffrn_reflns_limit_k_max 13
_diffrn_reflns_limit_k_min -12
_diffrn_reflns_limit_l_max 28
_diffrn_reflns_limit_l_min -27
_diffrn_reflns_number 18155
_diffrn_reflns_theta_full 26.37
_diffrn_reflns_theta_max 26.37
_diffrn_reflns_theta_min 1.52
_exptl_absorpt_coefficient_mu 0.551
_exptl_absorpt_correction_T_max 0.9783
_exptl_absorpt_correction_T_min 0.7370
_exptl_absorpt_correction_type empirical
_exptl_absorpt_process_details SADABS
_exptl_crystal_colour reddish-brown
_exptl_crystal_density_diffrn 1.506
_exptl_crystal_density_meas 1.465
_exptl_crystal_density_method floatation
_exptl_crystal_description needle
_exptl_crystal_F_000 2916
_exptl_crystal_size_max 0.59
_exptl_crystal_size_mid 0.12
_exptl_crystal_size_min 0.04
_refine_diff_density_max 1.178
_refine_diff_density_min -0.666
_refine_diff_density_rms 0.097
_refine_ls_extinction_method none
_refine_ls_goodness_of_fit_ref 0.854
_refine_ls_hydrogen_treatment constr
_refine_ls_matrix_type full
_refine_ls_number_parameters 427
_refine_ls_number_reflns 6597
_refine_ls_number_restraints 34
_refine_ls_restrained_S_all 0.853
_refine_ls_R_factor_all 0.0905
_refine_ls_R_factor_gt 0.0460
_refine_ls_shift/su_max 0.002
_refine_ls_shift/su_mean 0.000
_refine_ls_structure_factor_coef Fsqd
_refine_ls_weighting_details 'calc w=1/[\s^2^(Fo^2^)+(0.0363P)^2^+0.0000P] where P=(Fo^2^+2Fc^2^)/3'
_refine_ls_weighting_scheme calc
_refine_ls_wR_factor_gt 0.0947
_refine_ls_wR_factor_ref 0.1037
_reflns_number_gt 3902
_reflns_number_total 6597
_reflns_threshold_expression >2sigma(I)
_cod_data_source_file 30_9_1.txt
_cod_data_source_block ru3c2d5
_cod_depositor_comments
;
The following automatic conversions were performed:

'_symmetry_cell_setting' value 'Monoclinic' changed to 'monoclinic'
according to
/home/andrius/struct/COD-crude-data/automatic-downloads/current/J-STAGE/lib/dictionaries/cif_core.dic
dictionary named 'cif_core.dic' version 2.4.2 from 2011-04-26.

Automatic conversion script
Id: cif_fix_values 6524 2018-11-02 12:15:13Z antanas 
;
_cod_original_cell_volume 6486.1(16)
_cod_original_sg_symbol_H-M C2/c
_cod_database_code 1551672

loop_
_symmetry_equiv_pos_as_xyz
'x, y, z'
'-x, y, -z+1/2'
'x+1/2, y+1/2, z'
'-x+1/2, y+1/2, -z+1/2'
'-x, -y, -z'
'x, -y, z-1/2'
'-x+1/2, -y+1/2, -z'
'x+1/2, -y+1/2, z-1/2'

loop_
_atom_site_label
_atom_site_type_symbol
_atom_site_fract_x
_atom_site_fract_y
_atom_site_fract_z
_atom_site_U_iso_or_equiv
_atom_site_adp_type
_atom_site_occupancy
_atom_site_symmetry_multiplicity
_atom_site_calc_flag
_atom_site_refinement_flags
_atom_site_disorder_assembly
_atom_site_disorder_group
Ru Ru 0.764691(15) 0.83455(4) 0.528458(16) 0.01736(10) Uani 1 1 d . . .
O1 O 0.69818(11) 0.9206(3) 0.50514(13) 0.0198(7) Uani 1 1 d . . .
O2 O 0.66921(11) 0.7543(3) 0.44822(13) 0.0197(7) Uani 1 1 d . . .
O3 O 0.55774(13) 1.2487(3) 0.44369(16) 0.0363(9) Uani 1 1 d . . .
O4 O 0.47990(12) 1.1101(3) 0.39404(14) 0.0326(9) Uani 1 1 d . . .
O5 O 0.48426(12) 0.8558(4) 0.39009(15) 0.0381(9) Uani 1 1 d . . .
O6 O 0.74097(12) 0.7529(3) 0.59687(12) 0.0214(8) Uani 1 1 d . . .
O7 O 0.71147(11) 0.5864(3) 0.54077(13) 0.0207(8) Uani 1 1 d . . .
O8 O 0.68359(14) 0.6618(4) 0.78929(14) 0.0486(11) Uani 1 1 d . A .
O9 O 0.67941(16) 0.4098(4) 0.79424(15) 0.0565(13) Uani 1 1 d . . .
O10 O 0.68536(15) 0.2625(4) 0.69844(17) 0.0495(11) Uani 1 1 d . A .
O11 O 0.79739(12) 0.9923(3) 0.59000(13) 0.0290(8) Uani 1 1 d . . .
H11A H 0.8028 0.9856 0.6262 0.035 Uiso 1 1 d R . .
H11B H 0.7840 1.0724 0.5697 0.035 Uiso 1 1 d R . .
C1 C 0.66394(18) 0.8648(4) 0.46867(19) 0.0203(11) Uani 1 1 d . . .
C2 C 0.61488(17) 0.9316(5) 0.45023(19) 0.0209(11) Uani 1 1 d . . .
C3 C 0.61189(18) 1.0621(5) 0.4587(2) 0.0242(12) Uani 1 1 d . . .
H3A H 0.6404 1.1095 0.4768 0.029 Uiso 1 1 calc R . .
C4 C 0.5661(2) 1.1217(5) 0.4400(2) 0.0271(13) Uani 1 1 d . . .
C5 C 0.52416(18) 1.0501(5) 0.4157(2) 0.0271(12) Uani 1 1 d . . .
C6 C 0.52808(18) 0.9187(5) 0.4102(2) 0.0261(12) Uani 1 1 d . . .
C7 C 0.57415(18) 0.8591(5) 0.42567(19) 0.0253(12) Uani 1 1 d . . .
H7A H 0.5775 0.7702 0.4195 0.030 Uiso 1 1 calc R . .
C8 C 0.60035(19) 1.3277(5) 0.4637(2) 0.0383(13) Uani 1 1 d . . .
D8A H 0.6247 1.3196 0.4371 0.046 Uiso 1 1 calc R . .
D8B H 0.6170 1.3019 0.5038 0.046 Uiso 1 1 calc R . .
C9 C 0.5818(2) 1.4644(5) 0.4641(3) 0.0516(17) Uani 1 1 d . . .
D9A H 0.6101 1.5213 0.4778 0.077 Uiso 1 1 calc R . .
D9B H 0.5577 1.4711 0.4906 0.077 Uiso 1 1 calc R . .
D9C H 0.5656 1.4889 0.4242 0.077 Uiso 1 1 calc R . .
C10 C 0.45191(19) 1.1457(5) 0.4382(2) 0.0360(14) Uani 1 1 d . . .
D10A H 0.4738 1.1904 0.4710 0.043 Uiso 1 1 calc R . .
D10B H 0.4382 1.0688 0.4543 0.043 Uiso 1 1 calc R . .
C11 C 0.4102(2) 1.2320(5) 0.4104(2) 0.0423(15) Uani 1 1 d . . .
D11C H 0.3906 1.2576 0.4399 0.063 Uiso 1 1 calc R . .
D11D H 0.3886 1.1868 0.3782 0.063 Uiso 1 1 calc R . .
D11E H 0.4242 1.3080 0.3948 0.063 Uiso 1 1 calc R . .
C12 C 0.4863(2) 0.7179(5) 0.3874(3) 0.0455(16) Uani 1 1 d . . .
D12A H 0.5037 0.6832 0.4256 0.055 Uiso 1 1 calc R . .
D12B H 0.5047 0.6909 0.3564 0.055 Uiso 1 1 calc R . .
C13 C 0.4343(2) 0.6704(7) 0.3739(3) 0.0594(17) Uani 1 1 d . . .
D13A H 0.4344 0.5770 0.3718 0.089 Uiso 1 1 calc R . .
D13B H 0.4174 0.7052 0.3360 0.089 Uiso 1 1 calc R . .
D13C H 0.4165 0.6974 0.4050 0.089 Uiso 1 1 calc R . .
C14 C 0.71988(16) 0.6441(4) 0.5896(2) 0.0199(11) Uani 1 1 d . . .
C15 C 0.70602(17) 0.5814(5) 0.64192(19) 0.0216(11) Uani 1 1 d . . .
C16 C 0.70233(16) 0.6557(5) 0.69054(18) 0.0251(11) Uani 1 1 d . A .
H16A H 0.7080 0.7450 0.6902 0.030 Uiso 1 1 calc R . .
C17 C 0.6901(2) 0.5968(6) 0.7398(2) 0.0362(14) Uani 1 1 d . . .
C18 C 0.6848(2) 0.4661(6) 0.7412(2) 0.0384(15) Uani 1 1 d . A .
C19 C 0.6895(2) 0.3924(5) 0.6926(2) 0.0357(14) Uani 1 1 d . . .
C20 C 0.69944(18) 0.4515(5) 0.6419(2) 0.0277(12) Uani 1 1 d . A .
H20A H 0.7016 0.4026 0.6079 0.033 Uiso 1 1 calc R . .
C21 C 0.6774(3) 0.7973(6) 0.7835(2) 0.0544(19) Uani 1 1 d . . .
D21A H 0.6514 0.8170 0.7486 0.065 Uiso 1 1 calc R A .
D21B H 0.7091 0.8368 0.7778 0.065 Uiso 1 1 calc R . .
C22 C 0.6623(3) 0.8515(8) 0.8377(3) 0.096(3) Uani 1 1 d . A .
D22A H 0.6583 0.9441 0.8334 0.144 Uiso 1 1 calc R . .
D22B H 0.6882 0.8326 0.8722 0.144 Uiso 1 1 calc R . .
D22C H 0.6306 0.8133 0.8430 0.144 Uiso 1 1 calc R . .
C23A C 0.6265(12) 0.372(4) 0.7944(10) 0.057(8) Uani 0.53(5) 1 d PDU A 1
D23A H 0.6258 0.3290 0.8323 0.068 Uiso 0.53(5) 1 calc PR A 1
D23B H 0.6169 0.3080 0.7629 0.068 Uiso 0.53(5) 1 calc PR A 1
C24A C 0.5828(11) 0.482(4) 0.7855(13) 0.101(9) Uani 0.53(5) 1 d PDU A 1
D24A H 0.5505 0.4418 0.7866 0.152 Uiso 0.53(5) 1 calc PR A 1
D24B H 0.5815 0.5239 0.7474 0.152 Uiso 0.53(5) 1 calc PR A 1
D24C H 0.5904 0.5448 0.8172 0.152 Uiso 0.53(5) 1 calc PR A 1
C24B C 0.5955(12) 0.404(5) 0.7914(14) 0.078(10) Uani 0.47(5) 1 d PU A 2
D24D H 0.5649 0.3542 0.7906 0.117 Uiso 0.47(5) 1 calc PR A 2
D24E H 0.5916 0.4584 0.7564 0.117 Uiso 0.47(5) 1 calc PR A 2
D24F H 0.6018 0.4572 0.8268 0.117 Uiso 0.47(5) 1 calc PR A 2
C23B C 0.6394(12) 0.314(3) 0.7919(14) 0.059(7) Uani 0.47(5) 1 d PU A 2
D23C H 0.6450 0.2576 0.8270 0.071 Uiso 0.47(5) 1 calc PR A 2
D23D H 0.6354 0.2609 0.7558 0.071 Uiso 0.47(5) 1 calc PR A 2
C25 C 0.6907(2) 0.1842(5) 0.6489(3) 0.0497(16) Uani 1 1 d . . .
D25A H 0.7246 0.1939 0.6399 0.060 Uiso 1 1 calc R A .
D25B H 0.6659 0.2094 0.6138 0.060 Uiso 1 1 calc R . .
C26 C 0.6821(3) 0.0489(6) 0.6655(3) 0.071(2) Uani 1 1 d . A .
D26A H 0.6852 -0.0076 0.6326 0.106 Uiso 1 1 calc R . .
D26B H 0.6485 0.0408 0.6746 0.106 Uiso 1 1 calc R . .
D26C H 0.7069 0.0251 0.7002 0.106 Uiso 1 1 calc R . .
F1 F 0.7308(2) 1.1754(6) 0.5434(3) 0.0464(17) Uani 0.50 1 d P . .
F2 F 0.7913(3) 1.1972(8) 0.4915(4) 0.066(3) Uani 0.50 1 d P . .
F3 F 0.7154(3) 1.2709(9) 0.4552(4) 0.092(3) Uani 0.50 1 d P . .
F4 F 0.7647(3) 1.3633(6) 0.5339(4) 0.078(3) Uani 0.50 1 d P . .
B B 0.7500 1.2500 0.5000 0.045(3) Uani 1 2 d S . .
O12 O 0.5000 1.143(2) 0.7500 0.268(13) Uani 1 2 d S . .
C31 C 0.5391(6) 1.0538(13) 0.7508(5) 0.189(7) Uani 1 1 d D . .
H31A H 0.5668 1.0788 0.7829 0.227 Uiso 1 1 calc R . .
H31B H 0.5514 1.0629 0.7134 0.227 Uiso 1 1 calc R . .
C32 C 0.5273(3) 0.9002(12) 0.7595(4) 0.151(5) Uani 1 1 d D . .
H32A H 0.5439 0.8454 0.7340 0.181 Uiso 1 1 calc R . .
H32B H 0.5374 0.8730 0.8010 0.181 Uiso 1 1 calc R . .

loop_
_atom_site_aniso_label
_atom_site_aniso_U_11
_atom_site_aniso_U_22
_atom_site_aniso_U_33
_atom_site_aniso_U_23
_atom_site_aniso_U_13
_atom_site_aniso_U_12
Ru 0.0217(2) 0.01570(18) 0.01575(18) 0.0019(2) 0.00620(14) 0.0032(2)
O1 0.0232(19) 0.0194(18) 0.0174(17) -0.0006(15) 0.0051(15) 0.0052(15)
O2 0.0216(19) 0.0174(18) 0.0211(17) -0.0010(14) 0.0063(15) 0.0038(14)
O3 0.033(2) 0.024(2) 0.055(2) 0.0106(18) 0.015(2) 0.0074(17)
O4 0.026(2) 0.050(2) 0.0230(19) 0.0055(17) 0.0068(16) 0.0174(17)
O5 0.024(2) 0.045(3) 0.044(2) -0.008(2) 0.0060(17) 0.0039(19)
O6 0.030(2) 0.0215(18) 0.0142(17) 0.0029(14) 0.0090(15) 0.0020(15)
O7 0.028(2) 0.0194(18) 0.0164(17) 0.0018(15) 0.0078(15) -0.0014(15)
O8 0.062(3) 0.065(3) 0.024(2) -0.005(2) 0.0198(19) -0.016(3)
O9 0.071(3) 0.074(3) 0.022(2) 0.015(2) 0.003(2) -0.041(3)
O10 0.058(3) 0.041(3) 0.046(3) 0.021(2) 0.002(2) -0.015(2)
O11 0.047(2) 0.0241(19) 0.0147(17) 0.0041(15) 0.0040(16) 0.0024(18)
C1 0.027(3) 0.022(3) 0.013(2) 0.003(2) 0.009(2) 0.000(2)
C2 0.020(3) 0.027(3) 0.017(3) 0.005(2) 0.007(2) 0.005(2)
C3 0.026(3) 0.024(3) 0.024(3) 0.001(2) 0.009(2) 0.001(2)
C4 0.033(3) 0.026(3) 0.025(3) 0.010(2) 0.014(3) 0.008(2)
C5 0.022(3) 0.041(3) 0.019(3) 0.008(2) 0.009(2) 0.013(3)
C6 0.022(3) 0.033(3) 0.024(3) 0.001(2) 0.005(2) 0.002(2)
C7 0.029(3) 0.027(3) 0.022(3) 0.000(2) 0.009(2) 0.002(2)
C8 0.038(3) 0.028(3) 0.051(3) 0.006(3) 0.013(3) 0.008(3)
C9 0.058(4) 0.033(4) 0.066(4) 0.001(3) 0.017(4) 0.005(3)
C10 0.036(3) 0.045(4) 0.030(3) 0.006(3) 0.015(3) 0.012(3)
C11 0.039(4) 0.049(4) 0.041(3) 0.003(3) 0.012(3) 0.019(3)
C12 0.029(3) 0.042(4) 0.064(4) -0.021(3) 0.005(3) 0.000(3)
C13 0.043(4) 0.059(4) 0.074(4) -0.007(4) 0.006(3) -0.005(4)
C14 0.017(2) 0.021(3) 0.023(3) 0.006(2) 0.007(2) 0.007(2)
C15 0.023(3) 0.025(3) 0.018(3) 0.008(2) 0.006(2) 0.006(2)
C16 0.028(3) 0.029(3) 0.020(2) 0.001(3) 0.010(2) 0.002(3)
C17 0.037(3) 0.051(4) 0.021(3) 0.003(3) 0.006(3) -0.006(3)
C18 0.045(4) 0.051(4) 0.018(3) 0.013(3) 0.003(3) -0.018(3)
C19 0.038(4) 0.033(3) 0.034(3) 0.014(3) 0.000(3) -0.010(3)
C20 0.029(3) 0.028(3) 0.028(3) 0.005(2) 0.010(2) -0.001(2)
C21 0.071(5) 0.063(5) 0.035(4) -0.017(3) 0.025(3) -0.007(4)
C22 0.117(7) 0.128(8) 0.052(4) -0.021(5) 0.036(5) 0.008(6)
C23A 0.074(17) 0.077(18) 0.018(7) -0.012(12) 0.009(11) -0.058(15)
C24A 0.064(15) 0.14(3) 0.104(15) -0.011(18) 0.030(12) -0.035(17)
C24B 0.063(17) 0.13(2) 0.054(12) -0.009(16) 0.036(14) -0.038(17)
C23B 0.086(16) 0.055(16) 0.044(10) 0.001(11) 0.029(10) -0.043(13)
C25 0.056(4) 0.024(4) 0.069(4) 0.013(3) 0.012(4) -0.003(3)
C26 0.073(5) 0.030(4) 0.105(6) 0.025(4) 0.006(5) -0.013(4)
F1 0.060(4) 0.033(4) 0.047(4) 0.008(3) 0.012(3) -0.010(4)
F2 0.035(4) 0.101(7) 0.063(5) -0.033(5) 0.014(4) 0.014(4)
F3 0.069(6) 0.099(8) 0.096(7) 0.065(6) -0.017(6) -0.022(6)
F4 0.109(7) 0.019(4) 0.123(7) -0.009(4) 0.065(6) -0.008(4)
B 0.051(7) 0.027(6) 0.057(8) 0.021(5) 0.006(7) 0.006(5)
O12 0.44(4) 0.20(2) 0.224(16) 0.000 0.23(2) 0.000
C31 0.29(2) 0.21(2) 0.061(7) 0.013(9) 0.014(11) -0.097(16)
C32 0.149(10) 0.267(15) 0.040(5) 0.006(7) 0.027(7) -0.070(9)

loop_
_atom_type_symbol
_atom_type_description
_atom_type_scat_dispersion_real
_atom_type_scat_dispersion_imag
_atom_type_scat_source
C C 0.0033 0.0016 'International Tables Vol C Tables 4.2.6.8 and 6.1.1.4'
D D 0.0000 0.0000 'International Tables Vol C Tables 4.2.6.8 and 6.1.1.4'
H H 0.0000 0.0000 'International Tables Vol C Tables 4.2.6.8 and 6.1.1.4'
B B 0.0013 0.0007 'International Tables Vol C Tables 4.2.6.8 and 6.1.1.4'
O O 0.0106 0.0060 'International Tables Vol C Tables 4.2.6.8 and 6.1.1.4'
F F 0.0171 0.0103 'International Tables Vol C Tables 4.2.6.8 and 6.1.1.4'
Ru Ru -1.2594 0.8363 'International Tables Vol C Tables 4.2.6.8 and 6.1.1.4'

loop_
_geom_angle_atom_site_label_1
_geom_angle_atom_site_label_2
_geom_angle_atom_site_label_3
_geom_angle
_geom_angle_site_symmetry_1
_geom_angle_site_symmetry_3
O1 Ru O6 89.76(12) . .
O1 Ru O2 179.11(13) . 7_666
O6 Ru O2 89.73(12) . 7_666
O1 Ru O7 90.61(12) . 7_666
O6 Ru O7 179.05(13) . 7_666
O2 Ru O7 89.88(12) 7_666 7_666
O1 Ru O11 94.01(12) . .
O6 Ru O11 87.91(12) . .
O2 Ru O11 86.70(12) 7_666 .
O7 Ru O11 92.93(12) 7_666 .
O1 Ru Ru 89.58(9) . 7_666
O6 Ru Ru 89.58(9) . 7_666
O2 Ru Ru 89.68(9) 7_666 7_666
O7 Ru Ru 89.55(9) 7_666 7_666
O11 Ru Ru 175.61(9) . 7_666
C1 O1 Ru 118.9(3) . .
C1 O2 Ru 118.8(3) . 7_666
C4 O3 C8 117.0(4) . .
C5 O4 C10 114.1(3) . .
C6 O5 C12 117.3(4) . .
C14 O6 Ru 118.8(3) . .
C14 O7 Ru 118.8(3) . 7_666
C17 O8 C21 116.5(4) . .
C18 O9 C23B 117.1(12) . .
C18 O9 C23A 112.0(11) . .
C23B O9 C23A 27.9(10) . .
C19 O10 C25 117.7(4) . .
O2 C1 O1 123.0(4) . .
O2 C1 C2 118.5(4) . .
O1 C1 C2 118.5(4) . .
C7 C2 C3 122.6(5) . .
C7 C2 C1 117.8(4) . .
C3 C2 C1 119.6(4) . .
C2 C3 C4 118.2(5) . .
O3 C4 C3 124.9(5) . .
O3 C4 C5 114.9(5) . .
C3 C4 C5 120.2(5) . .
O4 C5 C6 119.9(5) . .
O4 C5 C4 120.0(5) . .
C6 C5 C4 120.0(5) . .
O5 C6 C7 124.1(5) . .
O5 C6 C5 115.7(4) . .
C7 C6 C5 120.3(5) . .
C2 C7 C6 118.6(5) . .
O3 C8 C9 107.3(4) . .
O4 C10 C11 108.2(4) . .
O5 C12 C13 107.6(5) . .
O7 C14 O6 123.2(4) . .
O7 C14 C15 118.9(4) . .
O6 C14 C15 117.8(4) . .
C20 C15 C16 121.9(4) . .
C20 C15 C14 119.5(4) . .
C16 C15 C14 118.6(4) . .
C15 C16 C17 118.7(5) . .
O8 C17 C18 116.4(5) . .
O8 C17 C16 123.5(5) . .
C18 C17 C16 120.2(5) . .
C17 C18 C19 120.6(5) . .
C17 C18 O9 118.0(5) . .
C19 C18 O9 121.1(5) . .
O10 C19 C18 116.7(5) . .
O10 C19 C20 123.7(5) . .
C18 C19 C20 119.6(5) . .
C15 C20 C19 119.1(5) . .
O8 C21 C22 110.1(5) . .
O9 C23A C24A 119.6(17) . .
O9 C23B C24B 98.5(19) . .
O10 C25 C26 107.0(5) . .
F3 B F3 180.000(4) 7_676 .
F3 B F2 118.4(5) 7_676 7_676
F3 B F2 61.6(5) . 7_676
F3 B F2 61.6(5) 7_676 .
F3 B F2 118.4(5) . .
F2 B F2 180.0(7) 7_676 .
F3 B F4 112.8(5) 7_676 7_676
F3 B F4 67.2(5) . 7_676
F2 B F4 105.8(5) 7_676 7_676
F2 B F4 74.2(4) . 7_676
F3 B F4 67.2(5) 7_676 .
F3 B F4 112.8(5) . .
F2 B F4 74.2(4) 7_676 .
F2 B F4 105.8(4) . .
F4 B F4 180.0(3) 7_676 .
F3 B F1 69.7(4) 7_676 .
F3 B F1 110.3(4) . .
F2 B F1 71.9(4) 7_676 .
F2 B F1 108.1(4) . .
F4 B F1 80.3(4) 7_676 .
F4 B F1 99.7(4) . .
F3 B F1 110.3(4) 7_676 7_676
F3 B F1 69.7(4) . 7_676
F2 B F1 108.1(4) 7_676 7_676
F2 B F1 71.9(4) . 7_676
F4 B F1 99.7(4) 7_676 7_676
F4 B F1 80.3(4) . 7_676
F1 B F1 180.000(2) . 7_676
C31 O12 C31 97(2) . 2_656
O12 C31 C32 118.7(17) . .
C32 C32 C31 99.8(7) 2_656 .

loop_
_geom_bond_atom_site_label_1
_geom_bond_atom_site_label_2
_geom_bond_distance
_geom_bond_site_symmetry_2
Ru O1 2.005(3) .
Ru O6 2.009(3) .
Ru O2 2.009(3) 7_666
Ru O7 2.015(3) 7_666
Ru O11 2.254(3) .
Ru Ru 2.2629(8) 7_666
O1 C1 1.276(5) .
O2 C1 1.270(5) .
O2 Ru 2.009(3) 7_666
O3 C4 1.356(6) .
O3 C8 1.430(6) .
O4 C5 1.369(5) .
O4 C10 1.434(5) .
O5 C6 1.367(6) .
O5 C12 1.448(6) .
O6 C14 1.274(5) .
O7 C14 1.264(5) .
O7 Ru 2.015(3) 7_666
O8 C17 1.371(6) .
O8 C21 1.434(7) .
O9 C18 1.393(5) .
O9 C23B 1.48(3) .
O9 C23A 1.50(3) .
O10 C19 1.375(6) .
O10 C25 1.437(7) .
C1 C2 1.498(6) .
C2 C7 1.377(6) .
C2 C3 1.387(6) .
C3 C4 1.391(6) .
C4 C5 1.393(7) .
C5 C6 1.390(7) .
C6 C7 1.388(6) .
C8 C9 1.520(7) .
C10 C11 1.500(6) .
C12 C13 1.480(7) .
C14 C15 1.486(6) .
C15 C20 1.374(6) .
C15 C16 1.387(6) .
C16 C17 1.390(6) .
C17 C18 1.379(7) .
C18 C19 1.390(7) .
C19 C20 1.395(6) .
C21 C22 1.501(7) .
C23A C24A 1.637(16) .
C24B C23B 1.52(3) .
C25 C26 1.499(7) .
F1 B 1.444(6) .
F2 B 1.301(7) .
F3 B 1.282(8) .
F4 B 1.438(7) .
B F3 1.282(8) 7_676
B F2 1.301(7) 7_676
B F4 1.438(7) 7_676
B F1 1.444(6) 7_676
O12 C31 1.413(16) .
O12 C31 1.413(16) 2_656
C31 C32 1.662(13) .
C32 C32 1.472(17) 2_656
